data_4313304
loop_
_publ_author_name
'Jenny Y. Yang'
'Matthew P. Shores'
'Jennifer J. Sokol'
'Jeffrey R. Long'

_publ_contact_author
;
        Jeffrey R. Long
        Department of Chemistry
        University of California, Berkeley
        United States of America
;
_publ_contact_author_email jlong@cchem.berkeley.edu
_publ_contact_author_fax '510 643-3832'
_publ_contact_author_phone '510 642-0860'
_publ_section_title
;
 High-Nuclearity Metal-Cyanide Clusters: Synthesis, Magnetic Properties,
 and Inclusion Behavior of Open-Cage Species Incorporating [(tach)M(CN)3]
 (M = Cr, Fe, Co) Complexes
;
_journal_name_full 'Inorganic Chemistry'
_journal_page_first 1403
_journal_page_last 1419
_journal_paper_doi 10.1021/ic026065f
_journal_volume 42
_journal_year 2003
_chemical_compound_source synthetic
_chemical_formula_structural
;
 [(C6H15N3)(H2O)3Co2(CN)3]Br2-5.5(H2O)
;
_chemical_formula_sum 'C9 H32 Br2 Co2 N6 O8.5'
_chemical_formula_weight 638.09
_chemical_name_systematic
; 
 ? 
;
_space_group_IT_number 14
_symmetry_cell_setting monoclinic
_symmetry_Int_Tables_number 14
_symmetry_space_group_name_Hall '-P 2ybc'
_symmetry_space_group_name_H-M 'P 1 21/c 1'
_atom_sites_solution_hydrogens geom
_atom_sites_solution_primary direct
_atom_sites_solution_secondary difmap
_audit_creation_method SHELXL
_cell_angle_alpha 90.00
_cell_angle_beta 107.173(2)
_cell_angle_gamma 90.00
_cell_formula_units_Z 4
_cell_length_a 14.264(2)
_cell_length_b 12.811(2)
_cell_length_c 13.671(2)
_cell_measurement_temperature 148(2)
_cell_volume 2386.8(6)
_computing_cell_refinement
;
  SMART (Siemens, 1995), SAINT (Siemens, 1995)
;
_computing_data_collection 'SMART (Siemens, 1995)'
_computing_data_reduction
;
  SAINT (Siemens, 1995), XPREP (Siemens, 1995)
;
_computing_structure_refinement 'SHELXL-93 (Sheldrick, 1993)'
_computing_structure_solution 'SHELXS-86 (Sheldrick, 1990)'
_diffrn_ambient_temperature 148(2)
_diffrn_measurement_device SMART
_diffrn_measurement_method 'omega scans with profile analysis'
_diffrn_radiation_monochromator graphite
_diffrn_radiation_source 'fine-focus sealed tube'
_diffrn_radiation_type MoK\a
_diffrn_radiation_wavelength 0.71073
_diffrn_reflns_av_R_equivalents 0.0617
_diffrn_reflns_av_sigmaI/netI 0.0781
_diffrn_reflns_limit_h_max 13
_diffrn_reflns_limit_h_min -16
_diffrn_reflns_limit_k_max 10
_diffrn_reflns_limit_k_min -14
_diffrn_reflns_limit_l_max 16
_diffrn_reflns_limit_l_min -15
_diffrn_reflns_number 10402
_diffrn_reflns_theta_max 24.70
_diffrn_reflns_theta_min 2.18
_exptl_absorpt_coefficient_mu 4.783
_exptl_absorpt_correction_T_max 1
_exptl_absorpt_correction_T_min 0.451149
_exptl_absorpt_correction_type multi-scan
_exptl_absorpt_process_details 'Blessing, Acta Cryst. (1995) A51 33'
_exptl_crystal_colour peach
_exptl_crystal_density_diffrn 1.776
_exptl_crystal_density_meas ?
_exptl_crystal_F_000 1280
_exptl_crystal_size_max 0.12
_exptl_crystal_size_mid 0.11
_exptl_crystal_size_min 0.02
_refine_diff_density_max 0.748
_refine_diff_density_min -0.939
_refine_diff_density_rms 0.145
_refine_ls_extinction_method none
_refine_ls_goodness_of_fit_all 1.013
_refine_ls_goodness_of_fit_obs 1.091
_refine_ls_matrix_type full
_refine_ls_number_parameters 247
_refine_ls_number_reflns 3939
_refine_ls_number_restraints 0
_refine_ls_restrained_S_all 1.013
_refine_ls_restrained_S_obs 1.091
_refine_ls_R_factor_all 0.0754
_refine_ls_R_factor_obs 0.0476
_refine_ls_shift/esd_max 0.000
_refine_ls_shift/esd_mean 0.000
_refine_ls_structure_factor_coef Fsqd
_refine_ls_weighting_details 'w=1/[\s^2^(Fo^2^)+(0.0710P)^2^+0.0000P] where P=(Fo^2^+2Fc^2^)/3'
_refine_ls_weighting_scheme calc
_refine_ls_wR_factor_all 0.1292
_refine_ls_wR_factor_obs 0.1168
_reflns_number_observed 2832
_reflns_number_total 3939
_reflns_observed_criterion >2sigma(I)
_cod_data_source_file ic026065f-2_s2_15.cif
_cod_data_source_block 15
_cod_depositor_comments
;
The following automatic conversions were performed:

'_exptl_crystal_density_meas' value 'not measured' was changed to '?'
- the value is perceived as not measured.

Automatic conversion script
Id: cif_fix_values 3008 2015-01-20 13:52:24Z robertas 

The following automatic conversions were performed:

'_refine_ls_weighting_scheme' value 'calc
w=1/[\s^2^(Fo^2^)+(0.0710P)^2^+0.0000P] where P=(Fo^2^+2Fc^2^)/3' was
changed to 'calc'. New tag '_refine_ls_weighting_details' was
created. The value of the new tag was set to
'w=1/[\s^2^(Fo^2^)+(0.0710P)^2^+0.0000P] where P=(Fo^2^+2Fc^2^)/3'.

Automatic conversion script
Id: cif_fix_values 3143 2015-03-26 13:38:13Z robertas 
;
_cod_original_cell_volume 2386.7(6)
_cod_original_formula_sum 'C9 H32 Br2 Co2 N6 O8.50'
_cod_database_code 4313304
_diffrn_measurement_detector 'CCD area detector'

loop_
_symmetry_equiv_pos_as_xyz
'x, y, z'
'-x, y+1/2, -z+1/2'
'-x, -y, -z'
'x, -y-1/2, z-1/2'

loop_
_atom_site_aniso_label
_atom_site_aniso_U_11
_atom_site_aniso_U_22
_atom_site_aniso_U_33
_atom_site_aniso_U_23
_atom_site_aniso_U_13
_atom_site_aniso_U_12
Co1 0.0084(5) 0.0168(4) 0.0159(4) -0.0012(3) 0.0036(3) -0.0007(3)
Co2 0.0099(5) 0.0180(5) 0.0158(5) 0.0010(3) 0.0032(3) -0.0015(4)
O1 0.018(3) 0.019(2) 0.023(2) -0.002(2) 0.006(2) 0.001(2)
O2 0.018(3) 0.025(3) 0.041(3) -0.008(2) 0.005(2) 0.003(2)
O3 0.018(3) 0.026(3) 0.021(2) 0.003(2) 0.006(2) -0.001(2)
O4 0.024(3) 0.037(3) 0.036(3) 0.003(2) 0.003(2) 0.005(2)
O5 0.021(3) 0.025(3) 0.038(3) -0.006(2) 0.005(2) 0.000(2)
O6 0.050(4) 0.038(3) 0.037(3) 0.004(2) -0.003(3) -0.018(3)
O7 0.028(3) 0.027(3) 0.022(2) -0.005(2) 0.009(2) -0.001(2)
N1 0.019(3) 0.027(3) 0.015(3) 0.002(2) 0.005(2) -0.002(2)
N2 0.013(3) 0.024(3) 0.020(3) 0.003(2) 0.001(2) 0.000(2)
N3 0.012(3) 0.022(3) 0.021(3) 0.001(2) 0.004(2) 0.001(2)
N4 0.019(3) 0.022(3) 0.018(3) -0.001(2) 0.002(2) -0.002(3)
N5 0.012(3) 0.023(3) 0.017(3) -0.002(2) -0.001(2) -0.002(2)
N6 0.015(3) 0.022(3) 0.017(3) 0.004(2) 0.005(3) -0.001(2)
C1 0.011(4) 0.031(4) 0.037(4) -0.005(3) 0.008(3) -0.011(3)
C2 0.013(4) 0.040(4) 0.048(5) -0.010(4) 0.014(3) -0.011(3)
C3 0.007(4) 0.030(4) 0.050(5) -0.004(3) 0.010(3) 0.004(3)
C4 0.008(4) 0.034(4) 0.044(5) -0.001(3) 0.006(3) 0.003(3)
C5 0.016(4) 0.040(4) 0.033(4) 0.000(3) 0.000(3) 0.004(3)
C6 0.010(4) 0.042(5) 0.037(4) -0.004(3) -0.003(3) -0.002(3)
C15 0.016(4) 0.022(4) 0.007(3) -0.003(3) 0.004(3) 0.004(3)
C16 0.014(4) 0.018(3) 0.011(3) -0.001(3) -0.004(3) -0.005(3)
C17 0.013(4) 0.011(3) 0.024(4) -0.003(3) 0.012(3) -0.002(3)
Br1 0.0228(4) 0.0292(4) 0.0286(4) 0.0060(3) 0.0027(3) -0.0017(3)
Br2 0.0177(4) 0.0309(4) 0.0437(5) 0.0081(3) 0.0121(3) 0.0033(3)

loop_
_atom_site_label
_atom_site_type_symbol
_atom_site_fract_x
_atom_site_fract_y
_atom_site_fract_z
_atom_site_U_iso_or_equiv
_atom_site_thermal_displace_type
_atom_site_occupancy
_atom_site_calc_flag
_atom_site_refinement_flags
_atom_site_disorder_group
Co1 Co 0.26264(6) -0.12413(6) 0.33361(6) 0.0137(2) Uani 1 d . .
Co2 Co 0.50059(6) 0.16405(6) 0.30786(6) 0.0147(2) Uani 1 d . .
O1 O 0.5731(3) 0.0250(3) 0.2841(3) 0.0203(10) Uani 1 d . .
O2 O 0.4306(3) 0.2916(3) 0.3442(4) 0.0288(11) Uani 1 d . .
O3 O 0.4131(3) 0.1684(3) 0.1526(3) 0.0214(10) Uani 1 d . .
O4 O 0.2321(4) 0.3070(4) 0.2549(3) 0.0335(12) Uani 1 d . .
O5 O 0.2294(3) 0.1831(3) 0.4273(4) 0.0287(11) Uani 1 d . .
O6 O 0.5422(4) 0.4604(4) 0.4285(4) 0.0452(15) Uani 1 d . .
O7 O 0.4140(3) 0.1386(3) 0.5639(3) 0.0250(11) Uani 1 d . .
N1 N 0.1856(4) -0.2520(4) 0.3383(4) 0.0204(13) Uani 1 d . .
H1A H 0.1985(4) -0.2988(4) 0.2949(4) 0.024 Uiso 1 calc R .
H1B H 0.2080(4) -0.2790(4) 0.4017(4) 0.024 Uiso 1 calc R .
N2 N 0.1705(4) -0.0904(4) 0.1974(4) 0.0197(12) Uani 1 d . .
H2A H 0.1833(4) -0.0249(4) 0.1812(4) 0.024 Uiso 1 calc R .
H2B H 0.1839(4) -0.1333(4) 0.1511(4) 0.024 Uiso 1 calc R .
N3 N 0.1837(4) -0.0424(4) 0.4051(4) 0.0189(12) Uani 1 d . .
H3A H 0.2038(4) -0.0602(4) 0.4717(4) 0.023 Uiso 1 calc R .
H3B H 0.1983(4) 0.0256(4) 0.4012(4) 0.023 Uiso 1 calc R .
N4 N 0.3931(4) 0.0620(4) 0.3288(4) 0.0205(13) Uani 1 d . .
N5 N 0.3971(4) -0.2468(4) 0.2395(4) 0.0181(12) Uani 1 d . .
N6 N 0.4094(4) -0.1629(4) 0.5402(4) 0.0178(12) Uani 1 d . .
C1 C 0.0760(5) -0.2416(5) 0.3128(5) 0.026(2) Uani 1 d . .
H1 H 0.0487(5) -0.3103(5) 0.3205(5) 0.031 Uiso 1 calc R .
C2 C 0.0477(5) -0.1664(5) 0.3841(6) 0.033(2) Uani 1 d . .
H2C H 0.0800(5) -0.1869(5) 0.4543(6) 0.039 Uiso 1 calc R .
H2D H -0.0226(5) -0.1705(5) 0.3732(6) 0.039 Uiso 1 calc R .
C3 C 0.0754(5) -0.0533(5) 0.3683(6) 0.029(2) Uani 1 d . .
H3 H 0.0467(5) -0.0074(5) 0.4092(6) 0.034 Uiso 1 calc R .
C4 C 0.0362(5) -0.0217(5) 0.2573(5) 0.029(2) Uani 1 d . .
H4A H 0.0620(5) 0.0466(5) 0.2486(5) 0.035 Uiso 1 calc R .
H4B H -0.0346(5) -0.0159(5) 0.2393(5) 0.035 Uiso 1 calc R .
C5 C 0.0626(5) -0.0977(6) 0.1852(6) 0.031(2) Uani 1 d . .
H5 H 0.0269(5) -0.0774(6) 0.1149(6) 0.037 Uiso 1 calc R .
C6 C 0.0343(5) -0.2074(6) 0.2016(5) 0.032(2) Uani 1 d . .
H6A H 0.0580(5) -0.2540(6) 0.1582(5) 0.038 Uiso 1 calc R .
H6B H -0.0367(5) -0.2127(6) 0.1815(5) 0.038 Uiso 1 calc R .
C15 C 0.3410(5) -0.0060(5) 0.3295(4) 0.0150(14) Uani 1 d . .
C16 C 0.3449(5) -0.2008(5) 0.2736(4) 0.0161(14) Uani 1 d . .
C17 C 0.3524(5) -0.1520(4) 0.4610(5) 0.0147(14) Uani 1 d . .
Br1 Br 0.16392(5) 0.13816(5) 0.06665(5) 0.0279(2) Uani 1 d . .
Br2 Br 0.81011(5) 0.04596(5) 0.33443(6) 0.0301(2) Uani 1 d . .
O8 O 0.2487(7) -0.3963(8) 0.5144(7) 0.059(3) Uiso 0.65 d P .
O8A O 0.2734(11) -0.4856(10) 0.4392(10) 0.071(4) Uiso 0.50 d P .
O8B O 0.2351(14) -0.3218(15) 0.5441(14) 0.066(5) Uiso 0.35 d P .

loop_
_atom_type_symbol
_atom_type_description
_atom_type_scat_dispersion_real
_atom_type_scat_dispersion_imag
_atom_type_scat_source
C C 0.0033 0.0016 'International Tables Vol C Tables 4.2.6.8 and 6.1.1.4'
H H 0.0000 0.0000 'International Tables Vol C Tables 4.2.6.8 and 6.1.1.4'
N N 0.0061 0.0033 'International Tables Vol C Tables 4.2.6.8 and 6.1.1.4'
O O 0.0106 0.0060 'International Tables Vol C Tables 4.2.6.8 and 6.1.1.4'
Co Co 0.3494 0.9721 'International Tables Vol C Tables 4.2.6.8 and 6.1.1.4'
Br Br -0.2901 2.4595 'International Tables Vol C Tables 4.2.6.8 and 6.1.1.4'

loop_
_geom_angle_atom_site_label_1
_geom_angle_atom_site_label_2
_geom_angle_atom_site_label_3
_geom_angle
_geom_angle_site_symmetry_1
_geom_angle_site_symmetry_3
_geom_angle_publ_flag
C17 Co1 C16 87.9(3) . . ?
C17 Co1 C15 86.1(2) . . ?
C16 Co1 C15 87.4(3) . . ?
C17 Co1 N1 92.6(2) . . ?
C16 Co1 N1 90.3(2) . . ?
C15 Co1 N1 177.5(2) . . ?
C17 Co1 N2 177.9(2) . . ?
C16 Co1 N2 91.7(2) . . ?
C15 Co1 N2 91.8(2) . . ?
N1 Co1 N2 89.4(2) . . ?
C17 Co1 N3 88.5(2) . . ?
C16 Co1 N3 176.2(2) . . ?
C15 Co1 N3 91.1(2) . . ?
N1 Co1 N3 91.1(2) . . ?
N2 Co1 N3 91.8(2) . . ?
O2 Co2 N6 88.0(2) . 3_656 ?
O2 Co2 N4 92.0(2) . . ?
N6 Co2 N4 96.8(2) 3_656 . ?
O2 Co2 N5 94.2(2) . 2_655 ?
N6 Co2 N5 91.8(2) 3_656 2_655 ?
N4 Co2 N5 169.5(2) . 2_655 ?
O2 Co2 O3 92.1(2) . . ?
N6 Co2 O3 178.0(2) 3_656 . ?
N4 Co2 O3 85.1(2) . . ?
N5 Co2 O3 86.2(2) 2_655 . ?
O2 Co2 O1 174.3(2) . . ?
N6 Co2 O1 87.8(2) 3_656 . ?
N4 Co2 O1 84.7(2) . . ?
N5 Co2 O1 89.7(2) 2_655 . ?
O3 Co2 O1 92.2(2) . . ?
C1 N1 Co1 117.9(4) . . ?
C5 N2 Co1 117.7(4) . . ?
C3 N3 Co1 117.8(4) . . ?
C15 N4 Co2 167.4(5) . . ?
C16 N5 Co2 174.3(5) . 2_645 ?
C17 N6 Co2 170.6(5) . 3_656 ?
N1 C1 C2 111.4(5) . . ?
N1 C1 C6 109.2(5) . . ?
C2 C1 C6 111.1(6) . . ?
C1 C2 C3 112.5(6) . . ?
N3 C3 C4 110.8(6) . . ?
N3 C3 C2 109.1(5) . . ?
C4 C3 C2 111.2(6) . . ?
C3 C4 C5 113.2(6) . . ?
C6 C5 N2 110.8(6) . . ?
C6 C5 C4 112.2(6) . . ?
N2 C5 C4 109.4(6) . . ?
C5 C6 C1 112.1(6) . . ?
N4 C15 Co1 176.1(6) . . ?
N5 C16 Co1 178.1(5) . . ?
N6 C17 Co1 175.9(5) . . ?
O8B O8 O8A 161.4(14) . . ?

loop_
_geom_bond_atom_site_label_1
_geom_bond_atom_site_label_2
_geom_bond_distance
_geom_bond_site_symmetry_2
_geom_bond_publ_flag
Co1 C17 1.866(7) . ?
Co1 C16 1.892(7) . ?
Co1 C15 1.892(7) . ?
Co1 N1 1.984(5) . ?
Co1 N2 1.984(5) . ?
Co1 N3 1.992(5) . ?
Co2 O2 2.051(4) . ?
Co2 N6 2.095(5) 3_656 ?
Co2 N4 2.097(6) . ?
Co2 N5 2.100(5) 2_655 ?
Co2 O3 2.121(4) . ?
Co2 O1 2.133(4) . ?
N1 C1 1.504(8) . ?
N2 C5 1.501(8) . ?
N3 C3 1.483(8) . ?
N4 C15 1.147(8) . ?
N5 C16 1.152(8) . ?
N5 Co2 2.100(5) 2_645 ?
N6 C17 1.154(8) . ?
N6 Co2 2.095(5) 3_656 ?
C1 C2 1.508(9) . ?
C1 C6 1.525(9) . ?
C2 C3 1.534(9) . ?
C3 C4 1.510(10) . ?
C4 C5 1.511(10) . ?
C5 C6 1.496(9) . ?
O8 O8B 1.08(2) . ?
O8 O8A 1.65(2) . ?
